data_7014099
loop_
_publ_author_name
'Money, V. A.'
'Elha\"ik, J'
'Halcrow, M. A.'
'Howard, J. A. K.'

_publ_section_title
;
 The thermal and light induced spin transition in [FeL2](BF4)2 (L =
 2,6-dipyrazol-1-yl-4-hydroxymethylpyridine).
;
_journal_issue 10
_journal_name_full 'Dalton transactions (Cambridge, England : 2003)'
_journal_page_first 1516
_journal_page_last 1518
_journal_paper_doi 10.1039/b401155d
_journal_year 2004
_chemical_formula_moiety 'C24 H22 Fe N10 O2, 2(B F4)'
_chemical_formula_sum 'C24 H22 B2 F8 Fe N10 O2'
_chemical_formula_weight 711.99
_chemical_name_common Je52
_chemical_name_systematic
;
?
;
_space_group_IT_number 9
_symmetry_cell_setting monoclinic
_symmetry_space_group_name_Hall 'C -2yc'
_symmetry_space_group_name_H-M 'C 1 c 1'
_atom_sites_solution_hydrogens geom
_atom_sites_solution_primary direct
_atom_sites_solution_secondary difmap
_audit_creation_method SHELXL-97
_cell_angle_alpha 90.00
_cell_angle_beta 99.71(3)
_cell_angle_gamma 90.00
_cell_formula_units_Z 4
_cell_length_a 11.904(2)
_cell_length_b 11.935(2)
_cell_length_c 20.007(4)
_cell_measurement_reflns_used 3513
_cell_measurement_temperature 30(2)
_cell_measurement_theta_max 27.4895
_cell_measurement_theta_min 2.5275
_cell_volume 2801.8(9)
_computing_cell_refinement 'SMART version 5.060 (Bruker, 1999)'
_computing_data_collection 'SMART version 5.060 (Bruker, 1999)'
_computing_data_reduction 'SAINT version 6.02A (Bruker, 2001)'
_computing_molecular_graphics 'SHELXTL version 5.10 (Bruker, 1997)'
_computing_publication_material 'SHELXTL version 5.10 (Bruker, 1997)'
_computing_structure_refinement 'SHELXL-97 (Sheldrick, 1997)'
_computing_structure_solution 'SHELXS-97 (Sheldrick, 1990)'
_diffrn_ambient_temperature 30(2)
_diffrn_measured_fraction_theta_full 0.956
_diffrn_measured_fraction_theta_max 0.956
_diffrn_measurement_device_type 'Bruker SMART 1000'
_diffrn_measurement_method /w
_diffrn_radiation_monochromator graphite
_diffrn_radiation_source 'fine-focus sealed tube'
_diffrn_radiation_type MoK\a
_diffrn_radiation_wavelength 0.71073
_diffrn_reflns_av_R_equivalents 0.0364
_diffrn_reflns_av_sigmaI/netI 0.0760
_diffrn_reflns_limit_h_max 15
_diffrn_reflns_limit_h_min -15
_diffrn_reflns_limit_k_max 10
_diffrn_reflns_limit_k_min -15
_diffrn_reflns_limit_l_max 21
_diffrn_reflns_limit_l_min -25
_diffrn_reflns_number 6996
_diffrn_reflns_theta_full 27.49
_diffrn_reflns_theta_max 27.49
_diffrn_reflns_theta_min 2.43
_diffrn_standards_decay_% 0
_diffrn_standards_interval_count 0
_diffrn_standards_interval_time 0
_diffrn_standards_number 0
_exptl_absorpt_coefficient_mu 0.638
_exptl_absorpt_correction_T_max 1.000000
_exptl_absorpt_correction_T_min 0.709399
_exptl_absorpt_correction_type multi-scan
_exptl_absorpt_process_details 'XPREP (SHLEXTL, 1997)'
_exptl_crystal_colour brown
_exptl_crystal_density_diffrn 1.688
_exptl_crystal_density_method 'not measured'
_exptl_crystal_description pyramid
_exptl_crystal_F_000 1440
_exptl_crystal_size_max 0.26
_exptl_crystal_size_mid 0.18
_exptl_crystal_size_min 0.12
_refine_diff_density_max 0.655
_refine_diff_density_min -0.439
_refine_diff_density_rms 0.089
_refine_ls_extinction_method none
_refine_ls_goodness_of_fit_ref 1.064
_refine_ls_hydrogen_treatment mixed
_refine_ls_matrix_type full
_refine_ls_number_parameters 431
_refine_ls_number_reflns 5050
_refine_ls_number_restraints 2
_refine_ls_restrained_S_all 1.064
_refine_ls_R_factor_all 0.0461
_refine_ls_R_factor_gt 0.0449
_refine_ls_shift/su_max 0.000
_refine_ls_shift/su_mean 0.000
_refine_ls_structure_factor_coef Fsqd
_refine_ls_weighting_details 'calc w=1/[\s^2^(Fo^2^)+(0.0696P)^2^+0.0000P] where P=(Fo^2^+2Fc^2^)/3'
_refine_ls_weighting_scheme calc
_refine_ls_wR_factor_gt 0.1207
_refine_ls_wR_factor_ref 0.1220
_reflns_number_gt 4864
_reflns_number_total 5050
_reflns_threshold_expression >2sigma(I)
_cod_data_source_file b401155d.txt
_cod_data_source_block sad
_cod_depositor_comments
;
The following automatic conversions were performed:
'_symmetry_cell_setting' value 'Monoclinic' changed to 'monoclinic'
according to '/home/saulius/struct/CIF-dictionaries/cif_core.dic'
dictionary named 'cif_core.dic' version 2.4.1 from 2010-06-29.

Automatic conversion script
Id: cif_fix_enum 1527 2010-12-29 10:47:43Z saulius 
;
_cod_original_cell_volume 2801.8(10)
_cod_original_sg_symbol_H-M Cc
_cod_database_code 7014099

loop_
_symmetry_equiv_pos_as_xyz
'x, y, z'
'x, -y, z+1/2'
'x+1/2, y+1/2, z'
'x+1/2, -y+1/2, z+1/2'

loop_
_atom_site_label
_atom_site_type_symbol
_atom_site_fract_x
_atom_site_fract_y
_atom_site_fract_z
_atom_site_U_iso_or_equiv
_atom_site_adp_type
_atom_site_occupancy
_atom_site_symmetry_multiplicity
_atom_site_calc_flag
_atom_site_refinement_flags
_atom_site_disorder_assembly
_atom_site_disorder_group
Fe1 Fe 0.59961(3) 0.17354(3) 0.10697(2) 0.00747(12) Uani 1 1 d . . .
N1 N 0.7569(2) 0.1118(2) 0.12852(15) 0.0105(6) Uani 1 1 d . . .
N2 N 0.7978(2) 0.1111(2) 0.19738(15) 0.0108(6) Uani 1 1 d . . .
C1 C 0.8439(3) 0.0764(3) 0.0998(2) 0.0144(7) Uani 1 1 d . . .
H1 H 0.8412 0.0685 0.0533 0.017 Uiso 1 1 calc R . .
C2 C 0.9391(3) 0.0528(3) 0.1484(2) 0.0166(7) Uani 1 1 d . . .
H2 H 1.0095 0.0274 0.1404 0.020 Uiso 1 1 calc R . .
C3 C 0.9088(3) 0.0746(3) 0.21032(19) 0.0147(7) Uani 1 1 d . . .
H3 H 0.9543 0.0662 0.2526 0.018 Uiso 1 1 calc R . .
N3 N 0.6223(3) 0.1775(2) 0.20383(17) 0.0098(6) Uani 1 1 d . . .
C4 C 0.7239(3) 0.1509(3) 0.24003(19) 0.0104(6) Uani 1 1 d . . .
C5 C 0.7515(3) 0.1665(3) 0.30921(19) 0.0098(6) Uani 1 1 d . . .
H5 H 0.8232 0.1482 0.3329 0.012 Uiso 1 1 calc R . .
C6 C 0.6655(3) 0.2117(3) 0.34251(17) 0.0114(7) Uani 1 1 d . . .
C7 C 0.6928(3) 0.2348(3) 0.41720(19) 0.0135(7) Uani 1 1 d . . .
H7A H 0.6350 0.2836 0.4301 0.016 Uiso 1 1 calc R . .
H7B H 0.6918 0.1650 0.4420 0.016 Uiso 1 1 calc R . .
O1 O 0.8028(2) 0.2867(2) 0.43518(13) 0.0147(5) Uani 1 1 d . . .
H1A H 0.790(4) 0.344(4) 0.401(3) 0.018 Uiso 1 1 d . . .
C8 C 0.5589(3) 0.2378(3) 0.30511(18) 0.0122(7) Uani 1 1 d . . .
H8 H 0.5012 0.2671 0.3260 0.015 Uiso 1 1 calc R . .
C9 C 0.5420(3) 0.2188(3) 0.23596(18) 0.0118(6) Uani 1 1 d . . .
N4 N 0.4438(2) 0.2468(2) 0.18924(15) 0.0121(6) Uani 1 1 d . . .
N5 N 0.4518(2) 0.2374(2) 0.12175(15) 0.0107(6) Uani 1 1 d . . .
C10 C 0.3398(3) 0.2863(3) 0.19786(19) 0.0115(6) Uani 1 1 d . . .
H10 H 0.3147 0.2989 0.2388 0.014 Uiso 1 1 calc R . .
C11 C 0.2795(3) 0.3035(3) 0.13390(19) 0.0132(7) Uani 1 1 d . . .
H11 H 0.2052 0.3299 0.1228 0.016 Uiso 1 1 calc R . .
C12 C 0.3528(3) 0.2733(3) 0.0885(2) 0.0150(7) Uani 1 1 d . . .
H12 H 0.3342 0.2779 0.0415 0.018 Uiso 1 1 calc R . .
N10 N 0.6592(3) 0.3250(2) 0.09271(16) 0.0111(6) Uani 1 1 d . . .
N9 N 0.6476(3) 0.3535(2) 0.02556(16) 0.0117(6) Uani 1 1 d . . .
C13 C 0.4972(3) -0.0684(3) 0.11343(19) 0.0130(7) Uani 1 1 d . . .
H13 H 0.4991 -0.0773 0.1598 0.016 Uiso 1 1 calc R . .
C14 C 0.4574(3) -0.1500(3) 0.0637(2) 0.0145(7) Uani 1 1 d . . .
H14 H 0.4296 -0.2210 0.0710 0.017 Uiso 1 1 calc R . .
C15 C 0.4684(3) -0.1029(3) 0.00253(19) 0.0137(7) Uani 1 1 d . . .
H15 H 0.4489 -0.1360 -0.0399 0.016 Uiso 1 1 calc R . .
N8 N 0.5803(3) 0.1773(2) 0.01033(17) 0.0103(7) Uani 1 1 d . . .
C16 C 0.5415(3) 0.0868(3) -0.02654(18) 0.0092(6) Uani 1 1 d . . .
C17 C 0.5336(3) 0.0817(3) -0.09621(18) 0.0115(7) Uani 1 1 d . . .
H17 H 0.5076 0.0177 -0.1205 0.014 Uiso 1 1 calc R . .
C18 C 0.5667(3) 0.1780(3) -0.12859(19) 0.0109(7) Uani 1 1 d . . .
C19 C 0.5637(3) 0.1769(3) -0.20476(19) 0.0132(7) Uani 1 1 d . . .
H19A H 0.4860 0.1888 -0.2275 0.016 Uiso 1 1 calc R . .
H19B H 0.6098 0.2382 -0.2170 0.016 Uiso 1 1 calc R . .
O2 O 0.6050(2) 0.0740(2) -0.22745(13) 0.0149(5) Uani 1 1 d . . .
H2A H 0.667(5) 0.063(4) -0.206(2) 0.018 Uiso 1 1 d . . .
C20 C 0.6043(3) 0.2733(3) -0.09148(18) 0.0109(6) Uani 1 1 d . . .
H20 H 0.6251 0.3378 -0.1125 0.013 Uiso 1 1 calc R . .
C21 C 0.6096(3) 0.2684(3) -0.02188(18) 0.0105(6) Uani 1 1 d . . .
N7 N 0.5133(2) 0.0016(2) 0.01582(15) 0.0109(6) Uani 1 1 d . . .
N6 N 0.5313(3) 0.0230(2) 0.08445(15) 0.0112(5) Uani 1 1 d . . .
C22 C 0.6789(3) 0.4616(3) 0.0177(2) 0.0139(7) Uani 1 1 d . . .
H22 H 0.6782 0.4991 -0.0231 0.017 Uiso 1 1 calc R . .
C23 C 0.7117(3) 0.5043(3) 0.08128(19) 0.0142(7) Uani 1 1 d . . .
H23 H 0.7377 0.5765 0.0924 0.017 Uiso 1 1 calc R . .
C24 C 0.6982(3) 0.4166(3) 0.12674(19) 0.0133(7) Uani 1 1 d . . .
H24 H 0.7143 0.4222 0.1737 0.016 Uiso 1 1 calc R . .
B1 B 0.3830(3) 0.4345(3) 0.4062(2) 0.0097(7) Uani 1 1 d . . .
F1 F 0.32784(19) 0.39937(18) 0.34072(11) 0.0180(5) Uani 1 1 d . . .
F2 F 0.30216(19) 0.48487(19) 0.43948(11) 0.0194(5) Uani 1 1 d . . .
F3 F 0.4305(2) 0.34131(18) 0.44216(12) 0.0196(5) Uani 1 1 d . . .
F4 F 0.4675(2) 0.51077(19) 0.39724(12) 0.0225(5) Uani 1 1 d . . .
B2 B 0.2692(3) 0.0225(3) 0.30979(19) 0.0085(7) Uani 1 1 d . . .
F5 F 0.16667(19) 0.05584(19) 0.27095(12) 0.0205(5) Uani 1 1 d . . .
F6 F 0.2517(2) -0.00664(18) 0.37595(11) 0.0197(5) Uani 1 1 d . . .
F7 F 0.3121(2) -0.07175(18) 0.28084(12) 0.0200(5) Uani 1 1 d . . .
F8 F 0.3477(2) 0.10913(19) 0.31551(14) 0.0255(5) Uani 1 1 d . . .

loop_
_atom_site_aniso_label
_atom_site_aniso_U_11
_atom_site_aniso_U_22
_atom_site_aniso_U_33
_atom_site_aniso_U_23
_atom_site_aniso_U_13
_atom_site_aniso_U_12
Fe1 0.0090(2) 0.0075(2) 0.0061(2) 0.00000(17) 0.00177(15) 0.00016(17)
N1 0.0112(13) 0.0107(13) 0.0100(14) -0.0011(10) 0.0033(11) -0.0019(10)
N2 0.0087(13) 0.0118(13) 0.0114(14) 0.0002(11) 0.0000(11) 0.0002(10)
C1 0.0158(16) 0.0115(15) 0.0186(19) -0.0012(13) 0.0112(14) -0.0014(12)
C2 0.0122(16) 0.0119(16) 0.028(2) 0.0019(14) 0.0093(15) 0.0010(13)
C3 0.0133(16) 0.0113(16) 0.0184(19) 0.0025(13) -0.0005(14) 0.0035(12)
N3 0.0111(16) 0.0085(15) 0.0094(17) 0.0025(10) 0.0010(13) 0.0007(10)
C4 0.0092(16) 0.0062(14) 0.0157(18) 0.0020(12) 0.0021(13) 0.0008(12)
C5 0.0081(15) 0.0116(15) 0.0094(17) 0.0028(12) 0.0006(13) 0.0002(11)
C6 0.0155(17) 0.0069(15) 0.0124(17) 0.0009(12) 0.0039(13) -0.0020(12)
C7 0.0099(15) 0.0150(16) 0.0150(17) 0.0003(13) 0.0005(13) -0.0037(13)
O1 0.0115(12) 0.0182(13) 0.0133(13) 0.0007(10) -0.0008(9) -0.0041(10)
C8 0.0145(17) 0.0094(15) 0.0133(17) 0.0013(12) 0.0045(13) 0.0000(13)
C9 0.0129(16) 0.0095(15) 0.0128(17) 0.0022(12) 0.0019(13) -0.0020(12)
N4 0.0107(14) 0.0119(13) 0.0136(15) 0.0014(11) 0.0017(11) 0.0016(11)
N5 0.0140(14) 0.0074(13) 0.0105(14) 0.0002(10) 0.0017(11) -0.0014(10)
C10 0.0082(15) 0.0078(15) 0.0184(17) 0.0002(12) 0.0020(13) 0.0024(12)
C11 0.0101(16) 0.0099(15) 0.0175(18) 0.0021(13) -0.0034(14) -0.0005(12)
C12 0.0135(16) 0.0107(15) 0.0199(18) 0.0029(14) -0.0002(14) 0.0020(13)
N10 0.0100(14) 0.0116(14) 0.0117(15) -0.0030(10) 0.0022(12) 0.0010(10)
N9 0.0115(14) 0.0109(13) 0.0124(15) -0.0004(11) 0.0015(11) -0.0011(11)
C13 0.0110(15) 0.0121(16) 0.0167(17) 0.0053(13) 0.0049(13) -0.0004(13)
C14 0.0154(17) 0.0071(14) 0.0217(19) 0.0008(13) 0.0048(14) -0.0031(13)
C15 0.0114(15) 0.0101(16) 0.0196(19) -0.0019(13) 0.0027(14) -0.0010(12)
N8 0.0098(15) 0.0088(14) 0.0131(18) -0.0009(10) 0.0041(13) 0.0003(10)
C16 0.0058(14) 0.0089(15) 0.0119(17) -0.0005(12) -0.0016(12) 0.0009(11)
C17 0.0082(14) 0.0084(15) 0.0173(18) -0.0028(12) 0.0010(13) 0.0003(11)
C18 0.0086(16) 0.0129(17) 0.0104(17) 0.0001(12) -0.0009(13) 0.0037(12)
C19 0.0188(18) 0.0103(16) 0.0099(18) 0.0016(11) 0.0004(14) 0.0019(12)
O2 0.0159(13) 0.0154(13) 0.0134(13) -0.0027(9) 0.0022(11) 0.0034(10)
C20 0.0078(15) 0.0130(16) 0.0114(16) 0.0009(12) 0.0003(12) -0.0002(12)
C21 0.0113(15) 0.0091(15) 0.0116(16) -0.0004(12) 0.0035(13) -0.0010(12)
N7 0.0103(13) 0.0114(13) 0.0113(14) 0.0000(11) 0.0029(11) 0.0016(11)
N6 0.0096(13) 0.0126(13) 0.0116(14) 0.0020(10) 0.0021(11) 0.0013(10)
C22 0.0124(16) 0.0086(15) 0.0219(18) 0.0001(13) 0.0068(13) 0.0007(12)
C23 0.0125(16) 0.0110(16) 0.0194(18) -0.0031(13) 0.0038(14) -0.0008(12)
C24 0.0118(16) 0.0122(16) 0.0158(18) -0.0051(13) 0.0018(13) -0.0035(13)
B1 0.0114(17) 0.0083(16) 0.0098(17) -0.0018(13) 0.0033(14) 0.0008(13)
F1 0.0181(10) 0.0209(11) 0.0144(11) -0.0032(8) 0.0009(9) 0.0007(8)
F2 0.0215(11) 0.0214(11) 0.0162(11) -0.0011(8) 0.0062(9) 0.0069(9)
F3 0.0216(12) 0.0184(11) 0.0183(12) 0.0049(8) 0.0022(10) 0.0046(9)
F4 0.0186(11) 0.0211(12) 0.0271(13) 0.0035(9) 0.0018(10) -0.0043(9)
B2 0.0080(16) 0.0079(16) 0.0096(17) 0.0004(13) 0.0018(13) 0.0005(13)
F5 0.0170(11) 0.0212(11) 0.0214(12) -0.0033(9) -0.0020(9) 0.0056(9)
F6 0.0253(12) 0.0196(11) 0.0164(11) 0.0031(9) 0.0096(9) 0.0044(9)
F7 0.0231(12) 0.0192(11) 0.0174(11) -0.0034(9) 0.0023(9) 0.0058(9)
F8 0.0219(12) 0.0167(11) 0.0369(15) 0.0045(10) 0.0019(10) -0.0052(9)

loop_
_atom_type_symbol
_atom_type_description
_atom_type_scat_dispersion_real
_atom_type_scat_dispersion_imag
_atom_type_scat_source
C C 0.0033 0.0016 'International Tables Vol C Tables 4.2.6.8 and 6.1.1.4'
H H 0.0000 0.0000 'International Tables Vol C Tables 4.2.6.8 and 6.1.1.4'
B B 0.0013 0.0007 'International Tables Vol C Tables 4.2.6.8 and 6.1.1.4'
N N 0.0061 0.0033 'International Tables Vol C Tables 4.2.6.8 and 6.1.1.4'
O O 0.0106 0.0060 'International Tables Vol C Tables 4.2.6.8 and 6.1.1.4'
F F 0.0171 0.0103 'International Tables Vol C Tables 4.2.6.8 and 6.1.1.4'
Fe Fe 0.3463 0.8444 'International Tables Vol C Tables 4.2.6.8 and 6.1.1.4'

loop_
_geom_angle_atom_site_label_1
_geom_angle_atom_site_label_2
_geom_angle_atom_site_label_3
_geom_angle
_geom_angle_site_symmetry_1
_geom_angle_site_symmetry_3
_geom_angle_publ_flag
N8 Fe1 N3 176.99(12) . . ?
N8 Fe1 N10 79.48(12) . . ?
N3 Fe1 N10 97.50(12) . . ?
N8 Fe1 N5 100.58(13) . . ?
N3 Fe1 N5 79.43(13) . . ?
N10 Fe1 N5 91.10(12) . . ?
N8 Fe1 N1 100.15(13) . . ?
N3 Fe1 N1 79.79(13) . . ?
N10 Fe1 N1 91.27(12) . . ?
N5 Fe1 N1 159.22(12) . . ?
N8 Fe1 N6 79.47(12) . . ?
N3 Fe1 N6 103.54(12) . . ?
N10 Fe1 N6 158.95(12) . . ?
N5 Fe1 N6 92.41(12) . . ?
N1 Fe1 N6 92.75(12) . . ?
C1 N1 N2 105.1(3) . . ?
C1 N1 Fe1 142.5(3) . . ?
N2 N1 Fe1 112.2(2) . . ?
C3 N2 N1 110.8(3) . . ?
C3 N2 C4 132.2(3) . . ?
N1 N2 C4 116.9(3) . . ?
N1 C1 C2 111.2(3) . . ?
N1 C1 H1 124.4 . . ?
C2 C1 H1 124.4 . . ?
C3 C2 C1 106.6(3) . . ?
C3 C2 H2 126.7 . . ?
C1 C2 H2 126.7 . . ?
C2 C3 N2 106.3(3) . . ?
C2 C3 H3 126.8 . . ?
N2 C3 H3 126.8 . . ?
C9 N3 C4 118.9(3) . . ?
C9 N3 Fe1 120.5(3) . . ?
C4 N3 Fe1 120.2(3) . . ?
N3 C4 C5 123.4(3) . . ?
N3 C4 N2 110.6(3) . . ?
C5 C4 N2 125.9(3) . . ?
C4 C5 C6 117.0(3) . . ?
C4 C5 H5 121.5 . . ?
C6 C5 H5 121.5 . . ?
C8 C6 C5 119.7(3) . . ?
C8 C6 C7 121.2(3) . . ?
C5 C6 C7 119.0(3) . . ?
O1 C7 C6 111.3(3) . . ?
O1 C7 H7A 109.4 . . ?
C6 C7 H7A 109.4 . . ?
O1 C7 H7B 109.4 . . ?
C6 C7 H7B 109.4 . . ?
H7A C7 H7B 108.0 . . ?
C7 O1 H1A 96(3) . . ?
C9 C8 C6 117.7(3) . . ?
C9 C8 H8 121.1 . . ?
C6 C8 H8 121.1 . . ?
N3 C9 C8 123.2(3) . . ?
N3 C9 N4 110.5(3) . . ?
C8 C9 N4 126.1(3) . . ?
C10 N4 N5 111.5(3) . . ?
C10 N4 C9 131.9(3) . . ?
N5 N4 C9 116.5(3) . . ?
C12 N5 N4 105.4(3) . . ?
C12 N5 Fe1 141.8(3) . . ?
N4 N5 Fe1 112.8(2) . . ?
N4 C10 C11 106.1(3) . . ?
N4 C10 H10 127.0 . . ?
C11 C10 H10 127.0 . . ?
C10 C11 C12 106.2(3) . . ?
C10 C11 H11 126.9 . . ?
C12 C11 H11 126.9 . . ?
N5 C12 C11 110.7(3) . . ?
N5 C12 H12 124.6 . . ?
C11 C12 H12 124.6 . . ?
C24 N10 N9 105.4(3) . . ?
C24 N10 Fe1 141.2(3) . . ?
N9 N10 Fe1 112.9(2) . . ?
C22 N9 N10 111.5(3) . . ?
C22 N9 C21 131.9(3) . . ?
N10 N9 C21 116.6(3) . . ?
N6 C13 C14 110.4(3) . . ?
N6 C13 H13 124.8 . . ?
C14 C13 H13 124.8 . . ?
C15 C14 C13 105.9(3) . . ?
C15 C14 H14 127.0 . . ?
C13 C14 H14 127.0 . . ?
N7 C15 C14 107.0(3) . . ?
N7 C15 H15 126.5 . . ?
C14 C15 H15 126.5 . . ?
C21 N8 C16 118.8(3) . . ?
C21 N8 Fe1 120.6(2) . . ?
C16 N8 Fe1 120.5(2) . . ?
N8 C16 C17 123.1(3) . . ?
N8 C16 N7 110.3(3) . . ?
C17 C16 N7 126.6(3) . . ?
C16 C17 C18 116.9(3) . . ?
C16 C17 H17 121.6 . . ?
C18 C17 H17 121.6 . . ?
C20 C18 C17 120.8(3) . . ?
C20 C18 C19 119.5(3) . . ?
C17 C18 C19 119.6(3) . . ?
O2 C19 C18 112.1(3) . . ?
O2 C19 H19A 109.2 . . ?
C18 C19 H19A 109.2 . . ?
O2 C19 H19B 109.2 . . ?
C18 C19 H19B 109.2 . . ?
H19A C19 H19B 107.9 . . ?
C19 O2 H2A 108(3) . . ?
C21 C20 C18 117.2(3) . . ?
C21 C20 H20 121.4 . . ?
C18 C20 H20 121.4 . . ?
N8 C21 C20 123.2(3) . . ?
N8 C21 N9 109.9(3) . . ?
C20 C21 N9 126.9(3) . . ?
C15 N7 N6 110.7(3) . . ?
C15 N7 C16 132.2(3) . . ?
N6 N7 C16 117.1(3) . . ?
C13 N6 N7 105.9(3) . . ?
C13 N6 Fe1 141.6(3) . . ?
N7 N6 Fe1 112.4(2) . . ?
N9 C22 C23 106.6(3) . . ?
N9 C22 H22 126.7 . . ?
C23 C22 H22 126.7 . . ?
C22 C23 C24 106.2(3) . . ?
C22 C23 H23 126.9 . . ?
C24 C23 H23 126.9 . . ?
N10 C24 C23 110.3(3) . . ?
N10 C24 H24 124.8 . . ?
C23 C24 H24 124.8 . . ?
F4 B1 F3 110.5(3) . . ?
F4 B1 F2 110.6(3) . . ?
F3 B1 F2 110.5(3) . . ?
F4 B1 F1 107.8(3) . . ?
F3 B1 F1 108.9(3) . . ?
F2 B1 F1 108.5(3) . . ?
F8 B2 F5 110.4(3) . . ?
F8 B2 F7 110.2(3) . . ?
F5 B2 F7 110.2(3) . . ?
F8 B2 F6 108.0(3) . . ?
F5 B2 F6 109.7(3) . . ?
F7 B2 F6 108.1(3) . . ?

loop_
_geom_bond_atom_site_label_1
_geom_bond_atom_site_label_2
_geom_bond_distance
_geom_bond_site_symmetry_2
_geom_bond_publ_flag
Fe1 N8 1.909(3) . ?
Fe1 N3 1.912(3) . ?
Fe1 N10 1.980(3) . ?
Fe1 N5 1.986(3) . ?
Fe1 N1 1.991(3) . ?
Fe1 N6 1.992(3) . ?
N1 C1 1.335(5) . ?
N1 N2 1.381(4) . ?
N2 C3 1.374(4) . ?
N2 C4 1.407(5) . ?
C1 C2 1.392(6) . ?
C1 H1 0.9300 . ?
C2 C3 1.373(5) . ?
C2 H2 0.9300 . ?
C3 H3 0.9300 . ?
N3 C9 1.333(5) . ?
N3 C4 1.339(5) . ?
C4 C5 1.380(5) . ?
C5 C6 1.419(5) . ?
C5 H5 0.9300 . ?
C6 C8 1.395(5) . ?
C6 C7 1.500(5) . ?
C7 O1 1.438(4) . ?
C7 H7A 0.9700 . ?
C7 H7B 0.9700 . ?
O1 H1A 0.97(5) . ?
C8 C9 1.383(5) . ?
C8 H8 0.9300 . ?
C9 N4 1.408(5) . ?
N4 C10 1.363(4) . ?
N4 N5 1.374(4) . ?
N5 C12 1.322(5) . ?
C10 C11 1.373(5) . ?
C10 H10 0.9300 . ?
C11 C12 1.409(5) . ?
C11 H11 0.9300 . ?
C12 H12 0.9300 . ?
N10 C24 1.330(4) . ?
N10 N9 1.370(4) . ?
N9 C22 1.359(4) . ?
N9 C21 1.412(4) . ?
C13 N6 1.330(4) . ?
C13 C14 1.415(5) . ?
C13 H13 0.9300 . ?
C14 C15 1.373(5) . ?
C14 H14 0.9300 . ?
C15 N7 1.365(4) . ?
C15 H15 0.9300 . ?
N8 C21 1.340(4) . ?
N8 C16 1.345(4) . ?
C16 C17 1.382(5) . ?
C16 N7 1.400(4) . ?
C17 C18 1.408(5) . ?
C17 H17 0.9300 . ?
C18 C20 1.391(5) . ?
C18 C19 1.518(5) . ?
C19 O2 1.425(4) . ?
C19 H19A 0.9700 . ?
C19 H19B 0.9700 . ?
O2 H2A 0.80(5) . ?
C20 C21 1.384(5) . ?
C20 H20 0.9300 . ?
N7 N6 1.377(4) . ?
C22 C23 1.365(5) . ?
C22 H22 0.9300 . ?
C23 C24 1.413(5) . ?
C23 H23 0.9300 . ?
C24 H24 0.9300 . ?
B1 F4 1.391(4) . ?
B1 F3 1.392(4) . ?
B1 F2 1.395(4) . ?
B1 F1 1.426(4) . ?
B2 F8 1.385(4) . ?
B2 F5 1.390(4) . ?
B2 F7 1.400(4) . ?
B2 F6 1.418(4) . ?

loop_
_geom_torsion_atom_site_label_1
_geom_torsion_atom_site_label_2
_geom_torsion_atom_site_label_3
_geom_torsion_atom_site_label_4
_geom_torsion
_geom_torsion_site_symmetry_1
_geom_torsion_site_symmetry_2
_geom_torsion_site_symmetry_3
_geom_torsion_site_symmetry_4
_geom_torsion_publ_flag
N8 Fe1 N1 C1 0.3(4) . . . . ?
N3 Fe1 N1 C1 -176.6(4) . . . . ?
N10 Fe1 N1 C1 -79.2(4) . . . . ?
N5 Fe1 N1 C1 -175.7(3) . . . . ?
N6 Fe1 N1 C1 80.1(4) . . . . ?
N8 Fe1 N1 N2 173.6(2) . . . . ?
N3 Fe1 N1 N2 -3.3(2) . . . . ?
N10 Fe1 N1 N2 94.1(2) . . . . ?
N5 Fe1 N1 N2 -2.3(5) . . . . ?
N6 Fe1 N1 N2 -106.6(2) . . . . ?
C1 N1 N2 C3 -0.5(4) . . . . ?
Fe1 N1 N2 C3 -176.3(2) . . . . ?
C1 N1 N2 C4 176.8(3) . . . . ?
Fe1 N1 N2 C4 1.0(3) . . . . ?
N2 N1 C1 C2 0.2(4) . . . . ?
Fe1 N1 C1 C2 173.8(3) . . . . ?
N1 C1 C2 C3 0.2(4) . . . . ?
C1 C2 C3 N2 -0.5(4) . . . . ?
N1 N2 C3 C2 0.7(4) . . . . ?
C4 N2 C3 C2 -176.1(3) . . . . ?
N10 Fe1 N3 C9 88.0(3) . . . . ?
N5 Fe1 N3 C9 -1.7(3) . . . . ?
N1 Fe1 N3 C9 177.9(3) . . . . ?
N6 Fe1 N3 C9 -91.7(3) . . . . ?
N10 Fe1 N3 C4 -84.4(3) . . . . ?
N5 Fe1 N3 C4 -174.1(3) . . . . ?
N1 Fe1 N3 C4 5.6(2) . . . . ?
N6 Fe1 N3 C4 95.9(3) . . . . ?
C9 N3 C4 C5 -1.8(5) . . . . ?
Fe1 N3 C4 C5 170.7(3) . . . . ?
C9 N3 C4 N2 -178.8(3) . . . . ?
Fe1 N3 C4 N2 -6.3(4) . . . . ?
C3 N2 C4 N3 179.7(3) . . . . ?
N1 N2 C4 N3 3.1(4) . . . . ?
C3 N2 C4 C5 2.8(6) . . . . ?
N1 N2 C4 C5 -173.8(3) . . . . ?
N3 C4 C5 C6 1.0(5) . . . . ?
N2 C4 C5 C6 177.6(3) . . . . ?
C4 C5 C6 C8 0.1(5) . . . . ?
C4 C5 C6 C7 -177.5(3) . . . . ?
C8 C6 C7 O1 -134.3(3) . . . . ?
C5 C6 C7 O1 43.2(4) . . . . ?
C5 C6 C8 C9 -0.4(5) . . . . ?
C7 C6 C8 C9 177.1(3) . . . . ?
C4 N3 C9 C8 1.4(5) . . . . ?
Fe1 N3 C9 C8 -171.0(3) . . . . ?
C4 N3 C9 N4 177.0(3) . . . . ?
Fe1 N3 C9 N4 4.6(4) . . . . ?
C6 C8 C9 N3 -0.3(5) . . . . ?
C6 C8 C9 N4 -175.3(3) . . . . ?
N3 C9 N4 C10 176.7(3) . . . . ?
C8 C9 N4 C10 -7.8(6) . . . . ?
N3 C9 N4 N5 -5.9(4) . . . . ?
C8 C9 N4 N5 169.6(3) . . . . ?
C10 N4 N5 C12 1.1(4) . . . . ?
C9 N4 N5 C12 -176.8(3) . . . . ?
C10 N4 N5 Fe1 -177.4(2) . . . . ?
C9 N4 N5 Fe1 4.7(3) . . . . ?
N8 Fe1 N5 C12 3.8(4) . . . . ?
N3 Fe1 N5 C12 -179.3(4) . . . . ?
N10 Fe1 N5 C12 83.3(4) . . . . ?
N1 Fe1 N5 C12 179.7(3) . . . . ?
N6 Fe1 N5 C12 -76.0(4) . . . . ?
N8 Fe1 N5 N4 -178.6(2) . . . . ?
N3 Fe1 N5 N4 -1.7(2) . . . . ?
N10 Fe1 N5 N4 -99.1(2) . . . . ?
N1 Fe1 N5 N4 -2.6(4) . . . . ?
N6 Fe1 N5 N4 101.6(2) . . . . ?
N5 N4 C10 C11 -0.4(4) . . . . ?
C9 N4 C10 C11 177.1(3) . . . . ?
N4 C10 C11 C12 -0.4(4) . . . . ?
N4 N5 C12 C11 -1.3(4) . . . . ?
Fe1 N5 C12 C11 176.4(3) . . . . ?
C10 C11 C12 N5 1.1(4) . . . . ?
N8 Fe1 N10 C24 175.2(4) . . . . ?
N3 Fe1 N10 C24 -4.8(4) . . . . ?
N5 Fe1 N10 C24 74.7(4) . . . . ?
N1 Fe1 N10 C24 -84.7(4) . . . . ?
N6 Fe1 N10 C24 174.3(4) . . . . ?
N8 Fe1 N10 N9 4.5(2) . . . . ?
N3 Fe1 N10 N9 -175.6(2) . . . . ?
N5 Fe1 N10 N9 -96.1(2) . . . . ?
N1 Fe1 N10 N9 104.5(2) . . . . ?
N6 Fe1 N10 N9 3.5(5) . . . . ?
C24 N10 N9 C22 0.0(4) . . . . ?
Fe1 N10 N9 C22 174.0(2) . . . . ?
C24 N10 N9 C21 178.4(3) . . . . ?
Fe1 N10 N9 C21 -7.6(3) . . . . ?
N6 C13 C14 C15 -0.5(4) . . . . ?
C13 C14 C15 N7 0.4(4) . . . . ?
N10 Fe1 N8 C21 -0.8(3) . . . . ?
N5 Fe1 N8 C21 88.4(3) . . . . ?
N1 Fe1 N8 C21 -90.2(3) . . . . ?
N6 Fe1 N8 C21 178.9(3) . . . . ?
N10 Fe1 N8 C16 176.4(3) . . . . ?
N5 Fe1 N8 C16 -94.4(3) . . . . ?
N1 Fe1 N8 C16 87.0(3) . . . . ?
N6 Fe1 N8 C16 -3.9(3) . . . . ?
C21 N8 C16 C17 2.1(5) . . . . ?
Fe1 N8 C16 C17 -175.2(3) . . . . ?
C21 N8 C16 N7 -178.8(3) . . . . ?
Fe1 N8 C16 N7 3.9(4) . . . . ?
N8 C16 C17 C18 -1.1(5) . . . . ?
N7 C16 C17 C18 180.0(3) . . . . ?
C16 C17 C18 C20 -0.6(5) . . . . ?
C16 C17 C18 C19 178.1(3) . . . . ?
C20 C18 C19 O2 137.3(3) . . . . ?
C17 C18 C19 O2 -41.4(5) . . . . ?
C17 C18 C20 C21 1.2(5) . . . . ?
C19 C18 C20 C21 -177.5(3) . . . . ?
C16 N8 C21 C20 -1.5(5) . . . . ?
Fe1 N8 C21 C20 175.8(3) . . . . ?
C16 N8 C21 N9 179.8(3) . . . . ?
Fe1 N8 C21 N9 -2.9(4) . . . . ?
C18 C20 C21 N8 -0.1(5) . . . . ?
C18 C20 C21 N9 178.3(3) . . . . ?
C22 N9 C21 N8 -175.2(3) . . . . ?
N10 N9 C21 N8 6.8(4) . . . . ?
C22 N9 C21 C20 6.2(6) . . . . ?
N10 N9 C21 C20 -171.9(3) . . . . ?
C14 C15 N7 N6 -0.1(4) . . . . ?
C14 C15 N7 C16 -179.3(3) . . . . ?
N8 C16 N7 C15 177.9(3) . . . . ?
C17 C16 N7 C15 -3.0(6) . . . . ?
N8 C16 N7 N6 -1.2(4) . . . . ?
C17 C16 N7 N6 177.9(3) . . . . ?
C14 C13 N6 N7 0.4(4) . . . . ?
C14 C13 N6 Fe1 -178.3(3) . . . . ?
C15 N7 N6 C13 -0.2(4) . . . . ?
C16 N7 N6 C13 179.1(3) . . . . ?
C15 N7 N6 Fe1 178.9(2) . . . . ?
C16 N7 N6 Fe1 -1.8(3) . . . . ?
N8 Fe1 N6 C13 -178.5(4) . . . . ?
N3 Fe1 N6 C13 1.5(4) . . . . ?
N10 Fe1 N6 C13 -177.6(4) . . . . ?
N5 Fe1 N6 C13 -78.2(4) . . . . ?
N1 Fe1 N6 C13 81.7(4) . . . . ?
N8 Fe1 N6 N7 2.9(2) . . . . ?
N3 Fe1 N6 N7 -177.1(2) . . . . ?
N10 Fe1 N6 N7 3.8(5) . . . . ?
N5 Fe1 N6 N7 103.2(2) . . . . ?
N1 Fe1 N6 N7 -96.9(2) . . . . ?
N10 N9 C22 C23 0.0(4) . . . . ?
C21 N9 C22 C23 -178.1(3) . . . . ?
N9 C22 C23 C24 0.0(4) . . . . ?
N9 N10 C24 C23 0.0(4) . . . . ?
Fe1 N10 C24 C23 -171.2(3) . . . . ?
C22 C23 C24 N10 0.0(4) . . . . ?
